data_2003567
loop_
_publ_author_name
'Kariuki, B. M.'
'Jones, W.'

_publ_section_title
;
 Five Salts of Berberine
;
_journal_issue 6
_journal_name_full 'Acta Crystallographica Section C'
_journal_page_first 1234
_journal_page_last 1240
_journal_paper_doi 10.1107/S010827019401259X
_journal_volume 51
_journal_year 1995
_chemical_formula_moiety '2(C20 H18 N O4 1+), O4 S 2-, 7H2 O'
_chemical_formula_sum 'C40 H50 N2 O19 S'
_chemical_formula_weight 894.88
_chemical_name_common 'Bis(berberine) sulphate heptadydrate'
_space_group_IT_number 14
_symmetry_cell_setting monoclinic
_symmetry_space_group_name_Hall '-P 2yab'
_symmetry_space_group_name_H-M 'P 1 21/a 1'
_audit_creation_method SHELXL
_cell_angle_alpha 90.00
_cell_angle_beta 96.65(9)
_cell_angle_gamma 90.00
_cell_formula_units_Z 4
_cell_length_a 23.198(30)
_cell_length_b 6.918(10)
_cell_length_c 24.963(30)
_cell_measurement_reflns_used 25
_cell_measurement_temperature 293(2)
_cell_measurement_theta_max 15
_cell_measurement_theta_min 7
_cell_volume 3979(9)
_computing_cell_refinement 'CAD4 Software'
_computing_data_collection 'CAD4 Software (Enraf Nonius, 1989)'
_computing_molecular_graphics 'DTMM (Crabbe & Appleyard, 1991)'
_computing_publication_material SHELXL-92
_computing_structure_refinement 'SHELXL-92 (Sheldrick, 1992)'
_computing_structure_solution 'SHELXS-86 (Sheldrick, 1985)'
_diffrn_ambient_temperature 293(2)
_diffrn_measurement_device 'Enraf Nonius CAD4'
_diffrn_measurement_method '2\q/\w scans'
_diffrn_radiation_monochromator graphite
_diffrn_radiation_source 'sealed tube'
_diffrn_radiation_type MoK\a
_diffrn_radiation_wavelength 0.71069
_diffrn_reflns_av_R_equivalents 0.1112
_diffrn_reflns_av_sigmaI/netI 1.8856
_diffrn_reflns_limit_h_max 24
_diffrn_reflns_limit_h_min 0
_diffrn_reflns_limit_k_max 7
_diffrn_reflns_limit_k_min 0
_diffrn_reflns_limit_l_max 26
_diffrn_reflns_limit_l_min -26
_diffrn_reflns_number 5360
_diffrn_reflns_theta_max 22.51
_diffrn_reflns_theta_min 1.64
_diffrn_standards_decay_% 0
_diffrn_standards_interval_count 100
_diffrn_standards_interval_time 180
_diffrn_standards_number 3
_exptl_absorpt_coefficient_mu 0.169
_exptl_absorpt_correction_type none
_exptl_crystal_colour Orange
_exptl_crystal_density_diffrn 1.494
_exptl_crystal_description Needles
_exptl_crystal_F_000 1888
_exptl_crystal_size_max 0.4
_exptl_crystal_size_mid 0.1
_exptl_crystal_size_min 0.1
_refine_diff_density_max 0.342
_refine_diff_density_min -0.308
_refine_ls_extinction_method none
_refine_ls_goodness_of_fit_all 0.732
_refine_ls_goodness_of_fit_obs 1.321
_refine_ls_matrix_type full
_refine_ls_number_parameters 380
_refine_ls_number_reflns 5193
_refine_ls_number_restraints 0
_refine_ls_restrained_S_all 0.732
_refine_ls_restrained_S_obs 1.321
_refine_ls_R_factor_all 0.2867
_refine_ls_R_factor_obs 0.0764
_refine_ls_shift/esd_max 0.003
_refine_ls_shift/esd_mean 0.001
_refine_ls_structure_factor_coef Fsqd
_refine_ls_weighting_scheme
;calc w = 1/[\s^2^(F~o~^2^)+(0.0844P)^2^+3.7773P]
where P = (F~o~^2^+2F~c~^2^)/3
;
_refine_ls_wR_factor_all 0.2046
_refine_ls_wR_factor_obs 0.1649
_reflns_number_observed 1319
_reflns_number_total 5193
_reflns_observed_criterion >2sigma(I)
_cod_data_source_file hu1131.cif
_cod_data_source_block V
_cod_depositor_comments
;
 Marking attached hydrogen atoms.

 Antanas Vaitkus,
 2017-11-23

The following automatic conversions were performed:
'_exptl_absorpt_correction_type' value 'None' changed to 'none' according
to '/home/saulius/struct/CIF-dictionaries/cif_core.dic' dictionary named
'cif_core.dic' version 2.4.1 from 2010-06-29.

Automatic conversion script
Id: cif_fix_enum 1527 2010-12-29 10:47:43Z saulius 

The following automatic conversions were performed:

'_symmetry_cell_setting' value 'Monoclinic' changed to 'monoclinic'
according to /home/saulius/struct/CIF-dictionaries/cif_core.dic
dictionary named 'cif_core.dic' version 2.4.1 from
2010-06-29.

'_exptl_absorpt_correction_type' value 'None' changed to
'none' according to
/home/saulius/struct/CIF-dictionaries/cif_core.dic dictionary named
'cif_core.dic' version 2.4.1 from 2010-06-29.

Automatic conversion script
Id: cif_fix_values 1715 2011-07-08 13:25:40Z adriana 
;
_cod_original_cell_volume 3979.(9)
_cod_original_sg_symbol_H-M 'P 21/a'
_cod_database_code 2003567

loop_
_symmetry_equiv_pos_as_xyz
'x, y, z'
'x+1/2, -y+1/2, z'
'-x, -y, -z'
'-x-1/2, y-1/2, -z'

loop_
_atom_site_aniso_label
_atom_site_aniso_U_11
_atom_site_aniso_U_12
_atom_site_aniso_U_13
_atom_site_aniso_U_22
_atom_site_aniso_U_23
_atom_site_aniso_U_33
S1 0.049(2) -0.001(2) 0.0042(13) 0.032(2) -0.002(2) 0.030(2)
O1 0.034(4) -0.005(5) 0.002(3) 0.059(7) -0.006(5) 0.032(4)
O2 0.042(5) -0.006(5) 0.003(4) 0.076(7) -0.024(5) 0.030(4)
O3 0.042(5) 0.010(5) 0.003(3) 0.057(7) 0.003(5) 0.038(4)
O4 0.045(5) -0.006(5) 0.008(3) 0.056(6) -0.001(4) 0.025(4)
O5 0.035(5) -0.001(5) 0.006(4) 0.055(7) -0.005(5) 0.052(5)
O6 0.036(5) 0.009(5) 0.006(4) 0.064(7) 0.000(5) 0.054(5)
O7 0.021(4) -0.004(4) 0.007(3) 0.051(6) -0.003(4) 0.036(4)
O8 0.038(5) 0.006(4) 0.002(3) 0.043(6) -0.003(4) 0.030(4)
O9 0.118(7) -0.033(8) 0.056(6) 0.122(10) 0.009(6) 0.060(6)
O10 0.068(6) 0.003(5) -0.024(5) 0.032(6) 0.020(5) 0.101(7)
O11 0.031(5) 0.023(5) -0.012(4) 0.056(7) -0.013(5) 0.085(6)
O12 0.070(6) 0.005(5) -0.025(4) 0.048(6) -0.032(5) 0.050(5)
O13 0.064(5) 0.009(6) 0.020(4) 0.116(9) -0.020(6) 0.056(5)
O14 0.055(5) -0.008(5) 0.000(4) 0.080(8) 0.009(5) 0.052(5)
O15 0.046(5) -0.020(5) 0.004(4) 0.078(7) -0.013(5) 0.052(5)
O16 0.064(6) -0.007(7) -0.008(4) 0.151(11) -0.022(7) 0.057(6)
O17 0.053(5) 0.016(5) 0.009(4) 0.075(7) 0.005(5) 0.047(5)
O18 0.039(4) 0.009(5) 0.017(4) 0.065(7) -0.006(5) 0.055(5)
O19 0.044(5) 0.002(5) 0.003(4) 0.084(8) 0.021(5) 0.065(5)
C1 0.054(8) -0.022(9) 0.008(7) 0.071(12) 0.010(8) 0.054(8)
C19 0.067(8) -0.008(7) 0.021(6) 0.039(9) 0.011(6) 0.025(6)
C20 0.036(7) 0.002(8) -0.006(6) 0.052(10) 0.009(8) 0.075(9)
C21 0.054(8) -0.004(8) -0.012(7) 0.053(11) 0.005(8) 0.060(8)
C39 0.058(8) -0.012(7) -0.019(5) 0.032(9) 0.004(6) 0.021(6)
C40 0.047(8) 0.031(8) 0.022(6) 0.062(11) -0.009(8) 0.051(8)

loop_
_atom_site_label
_atom_site_occupancy
_atom_site_fract_x
_atom_site_fract_y
_atom_site_fract_z
_atom_site_U_iso_or_equiv
_atom_site_thermal_displace_type
_atom_site_calc_flag
_atom_site_refinement_flags
_atom_site_type_symbol
_atom_site_attached_hydrogens
S1 1 0.87341(13) 0.4785(5) 0.23974(11) 0.0371(8) Uani d . S 0
N1 1 0.3051(3) 0.3843(13) 0.0715(3) 0.029(2) Uiso d . N 0
N2 1 0.2078(3) 0.6378(13) 0.5709(3) 0.030(2) Uiso d . N 0
O1 1 0.0483(3) 0.3566(12) 0.1055(3) 0.042(2) Uani d . O 0
O2 1 0.0792(3) 0.4295(12) 0.1949(3) 0.050(2) Uani d . O 0
O3 1 0.4349(3) 0.4082(12) -0.0296(3) 0.046(2) Uani d . O 0
O4 1 0.4065(3) 0.3962(11) -0.1370(2) 0.042(2) Uani d . O 0
O5 1 0.4721(3) 0.6220(12) 0.6034(3) 0.047(2) Uani d . O 0
O6 1 0.4630(3) 0.6712(12) 0.6950(3) 0.051(2) Uani d . O 0
O7 1 0.0514(2) 0.6003(12) 0.4685(2) 0.036(2) Uani d . O 0
O8 1 0.0513(3) 0.6313(11) 0.3626(2) 0.037(2) Uani d . O 0
O9 1 0.9012(4) 0.5459(16) 0.1942(3) 0.097(4) Uani d . O 0
O10 1 0.8919(3) 0.2842(13) 0.2556(3) 0.070(3) Uani d . O 0
O11 1 0.8099(3) 0.4814(13) 0.2263(3) 0.059(3) Uani d . O 0
O12 1 0.8905(3) 0.6161(12) 0.2854(3) 0.058(3) Uani d . O 0
O13 1 0.1303(3) 0.1173(15) 0.5779(3) 0.077(3) Uani d . O 2
O14 1 0.0526(3) 0.0554(13) 0.7891(3) 0.063(3) Uani d . O 2
O15 1 0.7533(3) 0.2426(13) 0.7220(3) 0.059(3) Uani d . O 2
O16 1 0.1060(3) 0.3965(17) -0.0838(3) 0.092(4) Uani d . O 2
O17 1 0.8519(3) 0.9743(13) 0.3092(3) 0.058(3) Uani d . O 2
O18 1 0.5672(3) 1.0621(13) -0.3898(3) 0.052(2) Uani d . O 2
O19 1 0.0363(3) 0.0530(14) -0.1028(3) 0.065(3) Uani d . O 2
C1 1 0.0297(5) 0.404(2) 0.1563(4) 0.060(4) Uani d . C 0
H11 1 0.0055(5) 0.3012(20) 0.1678(4) 0.071 Uiso calc R H 0
H12 1 0.0070(5) 0.5221(20) 0.1531(4) 0.071 Uiso calc R H 0
C2 1 0.1255(4) 0.4232(16) 0.1641(4) 0.032(3) Uiso d . C 0
C3 1 0.1073(4) 0.3841(16) 0.1110(4) 0.030(3) Uiso d . C 0
C4 1 0.1815(4) 0.4493(17) 0.1841(4) 0.040(3) Uiso d . C 0
H41 1 0.1925(4) 0.4725(17) 0.2205(4) 0.048 Uiso calc R H 0
C5 1 0.2229(4) 0.4395(16) 0.1459(4) 0.028(3) Uiso d . C 0
C6 1 0.1449(4) 0.3694(16) 0.0745(4) 0.030(3) Uiso d . C 0
H61 1 0.1320(4) 0.3429(16) 0.0386(4) 0.036 Uiso calc R H 0
C7 1 0.2047(4) 0.3948(16) 0.0915(4) 0.027(3) Uiso d . C 0
C8 1 0.2465(4) 0.3958(16) 0.0525(4) 0.028(3) Uiso d . C 0
C9 1 0.3225(4) 0.3566(17) 0.1298(3) 0.034(3) Uiso d . C 0
H91 1 0.3629(4) 0.3925(17) 0.1383(3) 0.041 Uiso calc R H 0
H92 1 0.3188(4) 0.2209(17) 0.1386(3) 0.041 Uiso calc R H 0
C10 1 0.2862(3) 0.4748(16) 0.1635(4) 0.030(3) Uiso d . C 0
H101 1 0.2950(3) 0.6109(16) 0.1597(4) 0.035 Uiso calc R H 0
H102 1 0.2952(3) 0.4399(16) 0.2012(4) 0.035 Uiso calc R H 0
C11 1 0.3465(4) 0.3902(15) 0.0378(3) 0.026(3) Uiso d . C 0
H111 1 0.3852(4) 0.3894(15) 0.0527(3) 0.032 Uiso calc R H 0
C12 1 0.3346(4) 0.3973(15) -0.0178(3) 0.024(3) Uiso d . C 0
C13 1 0.2311(4) 0.4026(16) -0.0022(4) 0.033(3) Uiso d . C 0
H131 1 0.1921(4) 0.4089(16) -0.0157(4) 0.039 Uiso calc R H 0
C14 1 0.2743(4) 0.4001(15) -0.0389(4) 0.024(3) Uiso d . C 0
C15 1 0.2604(4) 0.4080(17) -0.0954(4) 0.040(3) Uiso d . C 0
H151 1 0.2218(4) 0.4131(17) -0.1104(4) 0.048 Uiso calc R H 0
C16 1 0.3034(4) 0.4082(16) -0.1280(4) 0.036(3) Uiso d . C 0
H161 1 0.2942(4) 0.4156(16) -0.1652(4) 0.044 Uiso calc R H 0
C17 1 0.3624(4) 0.3970(18) -0.1056(4) 0.039(3) Uiso d . C 0
C18 1 0.3777(4) 0.3931(16) -0.0522(4) 0.028(3) Uiso d . C 0
C19 1 0.3925(4) 0.4228(16) -0.1952(4) 0.042(3) Uani d . C 0
H191 1 0.4276(4) 0.4191(16) -0.2121(4) 0.117(15) Uiso calc R H 0
H192 1 0.3738(4) 0.5455(16) -0.2021(4) 0.117(15) Uiso calc R H 0
H193 1 0.3670(4) 0.3212(16) -0.2095(4) 0.117(15) Uiso calc R H 0
C20 1 0.4632(4) 0.2323(19) -0.0129(5) 0.055(4) Uani d . C 0
H201 1 0.5023(4) 0.2591(19) 0.0021(5) 0.117(15) Uiso calc R H 0
H202 1 0.4635(4) 0.1478(19) -0.0434(5) 0.117(15) Uiso calc R H 0
H203 1 0.4428(4) 0.1713(19) 0.0139(5) 0.117(15) Uiso calc R H 0
C21 1 0.5035(5) 0.636(2) 0.6567(4) 0.057(4) Uani d . C 0
H211 1 0.5245(5) 0.5174(20) 0.6657(4) 0.069 Uiso calc R H 0
H212 1 0.5313(5) 0.7415(20) 0.6578(4) 0.069 Uiso calc R H 0
C22 1 0.4092(4) 0.6735(17) 0.6649(4) 0.032(3) Uiso d . C 0
C23 1 0.4135(4) 0.6463(16) 0.6098(4) 0.032(3) Uiso d . C 0
C24 1 0.3578(4) 0.7044(17) 0.6830(4) 0.039(3) Uiso d . C 0
H241 1 0.3553(4) 0.7300(17) 0.7192(4) 0.047 Uiso calc R H 0
C25 1 0.3066(4) 0.6965(15) 0.6443(3) 0.023(3) Uiso d . C 0
C26 1 0.3668(4) 0.6434(16) 0.5719(4) 0.039(3) Uiso d . C 0
H261 1 0.3706(4) 0.6272(16) 0.5355(4) 0.047 Uiso calc R H 0
C27 1 0.3119(4) 0.6662(15) 0.5906(3) 0.023(3) Uiso d . C 0
C28 1 0.2601(4) 0.6612(16) 0.5525(4) 0.034(3) Uiso d . C 0
C29 1 0.2064(4) 0.6105(18) 0.6290(4) 0.042(3) Uiso d . C 0
H291 1 0.2141(4) 0.4758(18) 0.6379(4) 0.050 Uiso calc R H 0
H292 1 0.1678(4) 0.6409(18) 0.6379(4) 0.050 Uiso calc R H 0
C30 1 0.2492(4) 0.7325(16) 0.6621(4) 0.029(3) Uiso d . C 0
H301 1 0.2390(4) 0.8679(16) 0.6574(4) 0.035 Uiso calc R H 0
H302 1 0.2498(4) 0.7000(16) 0.7000(4) 0.035 Uiso calc R H 0
C31 1 0.1585(4) 0.6267(16) 0.5379(4) 0.033(3) Uiso d . C 0
H311 1 0.1240(4) 0.6073(16) 0.5527(4) 0.040 Uiso calc R H 0
C32 1 0.1563(4) 0.6433(15) 0.4814(3) 0.024(3) Uiso d . C 0
C33 1 0.2588(4) 0.6696(16) 0.4974(4) 0.031(3) Uiso d . C 0
H331 1 0.2944(4) 0.6762(16) 0.4838(4) 0.037 Uiso calc R H 0
C34 1 0.2090(4) 0.6691(16) 0.4597(4) 0.030(3) Uiso d . C 0
C35 1 0.2082(4) 0.6810(16) 0.4034(4) 0.034(3) Uiso d . C 0
H351 1 0.2427(4) 0.6954(16) 0.3881(4) 0.041 Uiso calc R H 0
C36 1 0.1565(4) 0.6712(15) 0.3716(4) 0.024(3) Uiso d . C 0
H361 1 0.1566(4) 0.6799(15) 0.3345(4) 0.029 Uiso calc R H 0
C37 1 0.1029(4) 0.6486(17) 0.3921(4) 0.034(3) Uiso d . C 0
C38 1 0.1040(4) 0.6295(16) 0.4475(4) 0.027(3) Uiso d . C 0
C39 1 0.0482(4) 0.6567(16) 0.3033(3) 0.039(3) Uani d . C 0
H391 1 0.0089(4) 0.6405(16) 0.2874(3) 0.117(15) Uiso calc R H 0
H392 1 0.0724(4) 0.5621(16) 0.2888(3) 0.117(15) Uiso calc R H 0
H393 1 0.0615(4) 0.7840(16) 0.2955(3) 0.117(15) Uiso calc R H 0
C40 1 0.0244(4) 0.7713(18) 0.4887(4) 0.052(4) Uani d . C 0
H401 1 -0.0112(4) 0.7354(18) 0.5022(4) 0.117(15) Uiso calc R H 0
H402 1 0.0164(4) 0.8632(18) 0.4600(4) 0.117(15) Uiso calc R H 0
H403 1 0.0502(4) 0.8281(18) 0.5173(4) 0.117(15) Uiso calc R H 0

loop_
_atom_type_symbol
_atom_type_description
_atom_type_scat_source
_atom_type_scat_dispersion_real
_atom_type_scat_dispersion_imag
C C 'International Tables Vol C Tables 4.2.6.8 and 6.1.1.4' 0.0033 0.001
H H 'International Tables Vol C Tables 4.2.6.8 and 6.1.1.4' 0.0000 0.000
N N 'International Tables Vol C Tables 4.2.6.8 and 6.1.1.4' 0.0061 0.003
S S 'International Tables Vol C Tables 4.2.6.8 and 6.1.1.4' 0.1246 0.123
O O 'International Tables Vol C Tables 4.2.6.8 and 6.1.1.4' 0.0106 0.006

loop_
_geom_angle_atom_site_label_1
_geom_angle_atom_site_label_2
_geom_angle_atom_site_label_3
_geom_angle
O9 S1 O10 111.5(6)
O9 S1 O11 109.9(5)
O10 S1 O11 109.3(5)
O9 S1 O12 106.9(6)
O10 S1 O12 109.7(5)
O11 S1 O12 109.5(5)
C11 N1 C8 121.6(8)
C11 N1 C9 119.1(8)
C8 N1 C9 119.2(8)
C31 N2 C28 122.4(8)
C31 N2 C29 119.2(8)
C28 N2 C29 118.3(8)
C3 O1 C1 106.4(7)
C2 O2 C1 103.7(7)
C18 O3 C20 116.3(9)
C17 O4 C19 118.5(8)
C23 O5 C21 106.3(7)
C22 O6 C21 105.1(8)
C38 O7 C40 116.2(8)
C37 O8 C39 118.3(8)
O1 C1 O2 109.1(8)
C4 C2 C3 124.1(10)
C4 C2 O2 124.3(9)
C3 C2 O2 111.6(9)
C6 C3 C2 121.4(10)
C6 C3 O1 130.1(9)
C2 C3 O1 108.4(8)
C2 C4 C5 116.0(10)
C7 C5 C4 120.2(9)
C7 C5 C10 119.5(8)
C4 C5 C10 120.4(8)
C3 C6 C7 118.8(9)
C5 C7 C6 119.4(8)
C5 C7 C8 119.7(9)
C6 C7 C8 120.5(8)
C13 C8 N1 118.3(8)
C13 C8 C7 123.4(9)
N1 C8 C7 118.3(8)
N1 C9 C10 112.1(8)
C9 C10 C5 109.8(8)
N1 C11 C12 123.6(9)
C11 C12 C18 123.0(9)
C11 C12 C14 116.2(8)
C18 C12 C14 120.8(9)
C8 C13 C14 121.0(8)
C15 C14 C13 122.9(9)
C15 C14 C12 117.8(8)
C13 C14 C12 119.3(9)
C16 C15 C14 120.0(10)
C15 C16 C17 120.4(10)
C18 C17 O4 116.3(9)
C18 C17 C16 121.7(10)
O4 C17 C16 122.0(9)
C17 C18 O3 122.4(9)
C17 C18 C12 119.2(9)
O3 C18 C12 118.0(8)
O6 C21 O5 109.0(8)
C24 C22 O6 126.9(9)
C24 C22 C23 121.3(10)
O6 C22 C23 111.7(9)
C26 C23 O5 129.1(9)
C26 C23 C22 123.0(10)
O5 C23 C22 107.9(8)
C22 C24 C25 117.6(9)
C27 C25 C24 119.9(9)
C27 C25 C30 120.3(8)
C24 C25 C30 119.6(8)
C23 C26 C27 116.6(9)
C25 C27 C26 121.5(9)
C25 C27 C28 118.9(8)
C26 C27 C28 119.6(8)
N2 C28 C33 115.3(9)
N2 C28 C27 119.3(9)
C33 C28 C27 125.3(9)
N2 C29 C30 112.9(9)
C25 C30 C29 107.9(8)
N2 C31 C32 122.9(9)
C38 C32 C34 120.4(8)
C38 C32 C31 121.9(9)
C34 C32 C31 117.7(9)
C28 C33 C34 126.3(9)
C33 C34 C32 115.3(9)
C33 C34 C35 125.7(9)
C32 C34 C35 118.9(9)
C36 C35 C34 119.2(10)
C35 C36 C37 123.4(9)
O8 C37 C38 116.9(9)
O8 C37 C36 125.7(9)
C38 C37 C36 117.3(9)
C37 C38 O7 118.2(8)
C37 C38 C32 120.8(9)
O7 C38 C32 121.0(8)

loop_
_geom_bond_atom_site_label_1
_geom_bond_atom_site_label_2
_geom_bond_site_symmetry_2
_geom_bond_distance
_geom_bond_publ_flag
S1 O9 . 1.448(7) y
S1 O10 . 1.452(9) y
S1 O11 . 1.472(7) y
S1 O12 . 1.502(7) y
N1 C11 . 1.349(10) ?
N1 C8 . 1.391(11) ?
N1 C9 . 1.476(10) ?
N2 C31 . 1.334(11) ?
N2 C28 . 1.354(11) ?
N2 C29 . 1.467(11) ?
O1 C3 . 1.372(10) ?
O1 C1 . 1.422(11) ?
O2 C2 . 1.392(11) ?
O2 C1 . 1.423(11) ?
O3 C18 . 1.383(10) ?
O3 C20 . 1.422(13) ?
O4 C17 . 1.357(11) ?
O4 C19 . 1.463(10) ?
O5 C23 . 1.395(10) ?
O5 C21 . 1.445(11) ?
O6 C22 . 1.381(11) ?
O6 C21 . 1.433(11) ?
O7 C38 . 1.397(10) ?
O7 C40 . 1.456(12) ?
O8 C37 . 1.337(11) ?
O8 C39 . 1.482(10) ?
C1 H11 . 0.97 ?
C1 H12 . 0.97 ?
C2 C4 . 1.347(12) ?
C2 C3 . 1.372(12) ?
C3 C6 . 1.336(12) ?
C4 C5 . 1.431(12) ?
C4 H41 . 0.93 ?
C5 C7 . 1.409(12) ?
C5 C10 . 1.504(12) ?
C6 C7 . 1.413(11) ?
C6 H61 . 0.93 ?
C7 C8 . 1.452(12) ?
C8 C13 . 1.372(12) ?
C9 C10 . 1.500(12) ?
C9 H91 . 0.97 ?
C9 H92 . 0.97 ?
C10 H101 . 0.97 ?
C10 H102 . 0.97 ?
C11 C12 . 1.384(11) ?
C11 H111 . 0.93 ?
C12 C18 . 1.392(12) ?
C12 C14 . 1.437(12) ?
C13 C14 . 1.434(12) ?
C13 H131 . 0.93 ?
C14 C15 . 1.412(12) ?
C15 C16 . 1.359(12) ?
C15 H151 . 0.93 ?
C16 C17 . 1.418(13) ?
C16 H161 . 0.93 ?
C17 C18 . 1.340(12) ?
C19 H191 . 0.96 ?
C19 H192 . 0.96 ?
C19 H193 . 0.96 ?
C20 H201 . 0.96 ?
C20 H202 . 0.96 ?
C20 H203 . 0.96 ?
C21 H211 . 0.97 ?
C21 H212 . 0.97 ?
C22 C24 . 1.341(12) ?
C22 C23 . 1.402(13) ?
C23 C26 . 1.353(12) ?
C24 C25 . 1.443(12) ?
C24 H241 . 0.93 ?
C25 C27 . 1.377(11) ?
C25 C30 . 1.473(11) ?
C26 C27 . 1.415(12) ?
C26 H261 . 0.93 ?
C27 C28 . 1.444(12) ?
C28 C33 . 1.374(12) ?
C29 C30 . 1.480(12) ?
C29 H291 . 0.97 ?
C29 H292 . 0.97 ?
C30 H301 . 0.97 ?
C30 H302 . 0.97 ?
C31 C32 . 1.408(12) ?
C31 H311 . 0.93 ?
C32 C38 . 1.400(12) ?
C32 C34 . 1.405(12) ?
C33 C34 . 1.403(12) ?
C33 H331 . 0.93 ?
C34 C35 . 1.406(12) ?
C35 C36 . 1.362(12) ?
C35 H351 . 0.93 ?
C36 C37 . 1.405(12) ?
C36 H361 . 0.93 ?
C37 C38 . 1.387(12) ?
C39 H391 . 0.96 ?
C39 H392 . 0.96 ?
C39 H393 . 0.96 ?
C40 H401 . 0.96 ?
C40 H402 . 0.96 ?
C40 H403 . 0.96 ?
O4 O19 2_555 3.055(10) y
O8 O18 4_655 2.947(9) y
O9 O16 3_665 2.769(11) y
O9 O14 3_666 2.972(14) y
O10 O17 1_545 2.745(12) y
O10 O14 3_656 2.958(13) y
O11 O15 4_766 2.742(11) y
O12 O18 4_755 2.702(10) y
O12 O17 . 2.723(12) y
O12 O14 3_666 3.307(12) y
O13 O18 2_466 2.825(12) y
O13 O17 3_666 2.871(11) y
O14 O19 1_556 2.769(10) y
O14 O12 3_666 3.307(12) y
O15 O11 4_756 2.742(11) y
O15 O17 4_756 2.948(12) y
O16 O19 . 2.883(14) y
